data_4301764
loop_
_publ_author_name
'Kayla N. Green'
'Scott M. Brothers'
'Boram Lee'
'Marcetta Y. Darensbourg'
'David A. Rockcliffe'

_publ_section_title
;
Chemical Issues Addressing the Construction of the Distal
Ni[Cysteine-Glycine-Cysteine]2-Site of Acetyl CoA Synthase: Why Not
Copper?
;
_journal_name_full 'Inorganic Chemistry'
_journal_page_first 2780
_journal_page_last 2792
_journal_paper_doi 10.1021/ic801628r
_journal_volume 48
_journal_year 2009
_chemical_formula_sum 'C18 H38 Cu0.5 N3 O4 S2'
_chemical_formula_weight 456.40
_chemical_name_common '[NEt4]2[Cu(emi)]'
_chemical_name_systematic
;                                                                              
 ?                                                                             
;
_space_group_IT_number 63
_symmetry_cell_setting orthorhombic
_symmetry_space_group_name_Hall '-C 2c 2'
_symmetry_space_group_name_H-M 'C m c m'
_atom_sites_solution_hydrogens geom
_atom_sites_solution_primary direct
_atom_sites_solution_secondary difmap
_audit_creation_method SHELXL-97
_cell_angle_alpha 90.00
_cell_angle_beta 90.00
_cell_angle_gamma 90.00
_cell_formula_units_Z 4
_cell_length_a 8.021(2)
_cell_length_b 21.893(6)
_cell_length_c 19.809(6)
_cell_measurement_reflns_used 2531
_cell_measurement_temperature 60(2)
_cell_measurement_theta_max 0.00
_cell_measurement_theta_min 0.00
_cell_volume 3478.5(17)
_computing_cell_refinement 'Bruker SMART'
_computing_data_collection 'Bruker SMART'
_computing_data_reduction 'Bruker SAINT'
_computing_molecular_graphics 'Bruker SHELXTL'
_computing_publication_material 'Bruker SHELXTL'
_computing_structure_refinement 'SHELXL-97 (Sheldrick, 1997)'
_computing_structure_solution 'SHELXS-97 (Sheldrick, 1990)'
_diffrn_ambient_temperature 60(2)
_diffrn_measured_fraction_theta_full 0.767
_diffrn_measured_fraction_theta_max 0.767
_diffrn_measurement_device_type 'CCD area detector'
_diffrn_measurement_method 'phi and omega scans'
_diffrn_radiation_monochromator graphite
_diffrn_radiation_source 'fine-focus sealed tube'
_diffrn_radiation_type MoK\a
_diffrn_radiation_wavelength 0.71073
_diffrn_reflns_av_R_equivalents 0.0785
_diffrn_reflns_av_sigmaI/netI 0.0560
_diffrn_reflns_limit_h_max 9
_diffrn_reflns_limit_h_min -9
_diffrn_reflns_limit_k_max 26
_diffrn_reflns_limit_k_min -25
_diffrn_reflns_limit_l_max 23
_diffrn_reflns_limit_l_min -23
_diffrn_reflns_number 8136
_diffrn_reflns_theta_full 24.98
_diffrn_reflns_theta_max 24.98
_diffrn_reflns_theta_min 3.72
_exptl_absorpt_coefficient_mu 0.468
_exptl_absorpt_correction_T_max 0.9547
_exptl_absorpt_correction_T_min 0.8723
_exptl_absorpt_correction_type multi-scan
_exptl_absorpt_process_details sadabs
_exptl_crystal_colour 'colorless '
_exptl_crystal_density_diffrn 0.871
_exptl_crystal_density_method 'not measured'
_exptl_crystal_description 'plate     '
_exptl_crystal_F_000 982
_exptl_crystal_size_max 0.30
_exptl_crystal_size_mid 0.10
_exptl_crystal_size_min 0.10
_refine_diff_density_max 0.413
_refine_diff_density_min -0.355
_refine_diff_density_rms 0.077
_refine_ls_extinction_method none
_refine_ls_goodness_of_fit_ref 1.089
_refine_ls_hydrogen_treatment constr
_refine_ls_matrix_type full
_refine_ls_number_parameters 118
_refine_ls_number_reflns 1306
_refine_ls_number_restraints 169
_refine_ls_restrained_S_all 1.025
_refine_ls_R_factor_all 0.1463
_refine_ls_R_factor_gt 0.0906
_refine_ls_shift/su_max 0.588
_refine_ls_shift/su_mean 0.052
_refine_ls_structure_factor_coef Fsqd
_refine_ls_weighting_details 'calc w=1/[\s^2^(Fo^2^)+(0.1337P)^2^+8.1206P] where P=(Fo^2^+2Fc^2^)/3'
_refine_ls_weighting_scheme calc
_refine_ls_wR_factor_gt 0.2154
_refine_ls_wR_factor_ref 0.2681
_reflns_number_gt 817
_reflns_number_total 1306
_reflns_threshold_expression >2sigma(I)
_cod_data_source_file ic801628r_si_002_2.cif
_cod_data_source_block kg
_cod_depositor_comments
;
The following automatic conversions were performed:
'_symmetry_cell_setting' value 'Orthorhombic' changed to 'orthorhombic'
according to '/home/saulius/struct/CIF-dictionaries/cif_core.dic'
dictionary named 'cif_core.dic' version 2.4.1 from 2010-06-29.

Automatic conversion script
Id: cif_fix_enum 1527 2010-12-29 10:47:43Z saulius 
;
_cod_original_cell_volume 3478.8(17)
_cod_original_formula_sum 'C18 H38 Cu0.50 N3 O4 S2'
_cod_database_code 4301764

loop_
_symmetry_equiv_pos_as_xyz
'x, y, z'
'-x, y, z'
'x, -y, z+1/2'
'-x, -y, z+1/2'
'x+1/2, y+1/2, z'
'-x+1/2, y+1/2, z'
'x+1/2, -y+1/2, z+1/2'
'-x+1/2, -y+1/2, z+1/2'
'-x, -y, -z'
'x, -y, -z'
'-x, y, -z-1/2'
'x, y, -z-1/2'
'-x+1/2, -y+1/2, -z'
'x+1/2, -y+1/2, -z'
'-x+1/2, y+1/2, -z-1/2'
'x+1/2, y+1/2, -z-1/2'

loop_
_atom_site_label
_atom_site_type_symbol
_atom_site_fract_x
_atom_site_fract_y
_atom_site_fract_z
_atom_site_U_iso_or_equiv
_atom_site_adp_type
_atom_site_occupancy
_atom_site_symmetry_multiplicity
_atom_site_calc_flag
_atom_site_refinement_flags
_atom_site_disorder_assembly
_atom_site_disorder_group
Cu1 Cu 0.0000 0.16717(7) 0.2500 0.0249(6) Uani 0.50 4 d SP . .
S1 S 0.0000 0.23112(11) 0.16221(13) 0.0823(10) Uani 1 2 d S . .
O1 O 0.0000 0.0671(4) 0.0765(3) 0.128(4) Uani 1 2 d S . .
N1 N 0.0000 0.1019(3) 0.1837(4) 0.086(3) Uani 1 2 d S . .
C1 C 0.0000 0.1745(5) 0.0946(6) 0.102(4) Uani 1 2 d S . .
C2 C 0.0000 0.1074(5) 0.1227(5) 0.082(3) Uani 1 2 d S . .
C3 C 0.0000 0.0402(6) 0.2143(6) 0.150(8) Uani 1 2 d SD . .
H3A H 0.0967 0.0187 0.1985 0.180 Uiso 0.50 1 d PR . .
C4 C 0.1430(15) 0.1837(4) 0.0517(5) 0.112(3) Uani 1 1 d . . .
H4A H 0.1374 0.1546 0.0156 0.168 Uiso 1 1 d R . .
H4B H 0.1464 0.2243 0.0334 0.168 Uiso 1 1 d R . .
H4C H 0.2418 0.1765 0.0779 0.168 Uiso 1 1 d R . .
O1W O 0.0000 -0.0603(3) 0.0677(3) 0.084(2) Uani 1 2 d S . .
H1 H 0.0000 -0.0202 0.0704 0.101 Uiso 1 2 d SR . .
H2 H 0.0000 -0.0625 0.0233 0.101 Uiso 1 2 d SR . .
N1_1 N 0.5000 -0.0063(12) 0.0000 0.067(4) Uani 0.25 2 d SPDU A -1
C1_1 C 0.3804(18) 0.0401(13) -0.0269(11) 0.067(4) Uani 0.13 1 d PDU A -1
H1A_1 H 0.3325 0.0626 0.0119 0.080 Uiso 0.13 1 calc PR A -1
H1B_1 H 0.2878 0.0181 -0.0493 0.080 Uiso 0.13 1 calc PR A -1
C2_1 C 0.449(4) 0.0859(15) -0.0759(18) 0.067(4) Uani 0.13 1 d PDU A -1
H2A_1 H 0.3621 0.1154 -0.0878 0.100 Uiso 0.13 1 calc PR A -1
H2B_1 H 0.4875 0.0648 -0.1167 0.100 Uiso 0.13 1 calc PR A -1
H2C_1 H 0.5432 0.1075 -0.0551 0.100 Uiso 0.13 1 calc PR A -1
C3_1 C 0.599(3) -0.0324(15) -0.0572(8) 0.067(4) Uani 0.13 1 d PDU A -1
H3B_1 H 0.6763 -0.0634 -0.0385 0.080 Uiso 0.13 1 calc PR A -1
H3C_1 H 0.6681 0.0007 -0.0766 0.080 Uiso 0.13 1 calc PR A -1
C4_1 C 0.502(6) -0.0614(17) -0.1134(11) 0.067(4) Uani 0.25 2 d SPDU A -1
H4D_1 H 0.5788 -0.0754 -0.1486 0.100 Uiso 0.13 1 calc PR A -1
H4E_1 H 0.4245 -0.0314 -0.1325 0.100 Uiso 0.13 1 calc PR A -1
H4F_1 H 0.4389 -0.0963 -0.0958 0.100 Uiso 0.13 1 calc PR A -1
C5_1 C 0.616(3) 0.0235(16) 0.0493(10) 0.067(4) Uani 0.13 1 d PDU A -1
H5A_1 H 0.6662 0.0595 0.0270 0.080 Uiso 0.13 1 calc PR A -1
H5B_1 H 0.7069 -0.0055 0.0594 0.080 Uiso 0.13 1 calc PR A -1
C6_1 C 0.541(5) 0.044(2) 0.1149(12) 0.067(4) Uani 0.13 1 d PDU A -1
H6A_1 H 0.6286 0.0618 0.1434 0.100 Uiso 0.13 1 calc PR A -1
H6B_1 H 0.4917 0.0088 0.1381 0.100 Uiso 0.13 1 calc PR A -1
H6C_1 H 0.4549 0.0746 0.1062 0.100 Uiso 0.13 1 calc PR A -1
C7_1 C 0.406(2) -0.0563(13) 0.0344(12) 0.067(4) Uani 0.13 1 d PDU A -1
H7A_1 H 0.3190 -0.0712 0.0030 0.080 Uiso 0.13 1 calc PR A -1
H7B_1 H 0.3485 -0.0387 0.0740 0.080 Uiso 0.13 1 calc PR A -1
C8_1 C 0.506(4) -0.1103(12) 0.0578(17) 0.067(4) Uani 0.25 2 d SPDU A -1
H8A_1 H 0.4326 -0.1386 0.0822 0.100 Uiso 0.13 1 calc PR A -1
H8B_1 H 0.5950 -0.0965 0.0878 0.100 Uiso 0.13 1 calc PR A -1
H8C_1 H 0.5541 -0.1311 0.0187 0.100 Uiso 0.13 1 calc PR A -1
N1_2 N 0.0000 -0.1815(12) 0.2500 0.168(6) Uani 0.50 4 d SPDU B -2
C1_2 C -0.085(3) -0.2002(16) 0.1861(7) 0.168(6) Uani 0.13 1 d PDU B -2
H1C_2 H -0.1738 -0.1701 0.1764 0.201 Uiso 0.13 1 calc PR B -2
H1D_2 H -0.1398 -0.2401 0.1940 0.201 Uiso 0.13 1 calc PR B -2
C2_2 C 0.022(5) -0.206(3) 0.1243(8) 0.168(6) Uani 0.13 1 d PDU B -2
H2D_2 H -0.0488 -0.2135 0.0849 0.251 Uiso 0.13 1 calc PR B -2
H2E_2 H 0.0999 -0.2400 0.1301 0.251 Uiso 0.13 1 calc PR B -2
H2F_2 H 0.0847 -0.1680 0.1176 0.251 Uiso 0.13 1 calc PR B -2
C3_2 C 0.067(3) -0.2370(12) 0.2850(11) 0.168(6) Uani 0.13 1 d PDU B -2
H3D_2 H -0.0032 -0.2447 0.3253 0.201 Uiso 0.25 2 calc SPR B -2
H3E_2 H 0.1806 -0.2276 0.3011 0.201 Uiso 0.13 1 calc PR B -2
C4_2 C 0.074(7) -0.2947(15) 0.244(3) 0.168(6) Uani 0.13 1 d PDU B -2
H4G_2 H 0.1399 -0.3253 0.2687 0.251 Uiso 0.13 1 calc PR B -2
H4H_2 H 0.1259 -0.2863 0.2006 0.251 Uiso 0.13 1 calc PR B -2
H4I_2 H -0.0393 -0.3103 0.2373 0.251 Uiso 0.13 1 calc PR B -2
C5_2 C -0.123(3) -0.1501(18) 0.2951(9) 0.168(6) Uani 0.13 1 d PDU B -2
H5C_2 H -0.1621 -0.1800 0.3289 0.201 Uiso 0.13 1 calc PR B -2
H5D_2 H -0.2199 -0.1380 0.2675 0.201 Uiso 0.13 1 calc PR B -2
C6_2 C -0.062(5) -0.095(2) 0.332(2) 0.168(6) Uani 0.13 1 d PDU B -2
H6D_2 H -0.1540 -0.0765 0.3575 0.251 Uiso 0.13 1 calc PR B -2
H6E_2 H -0.0190 -0.0647 0.2995 0.251 Uiso 0.13 1 calc PR B -2
H6F_2 H 0.0277 -0.1063 0.3632 0.251 Uiso 0.13 1 calc PR B -2
C7_2 C 0.1405(18) -0.1391(13) 0.2343(13) 0.168(6) Uani 0.13 1 d PDU B -2
H7C_2 H 0.2275 -0.1625 0.2101 0.201 Uiso 0.13 1 calc PR B -2
H7D_2 H 0.1896 -0.1252 0.2775 0.201 Uiso 0.13 1 calc PR B -2
C8_2 C 0.100(4) -0.0837(9) 0.1931(18) 0.168(6) Uani 0.13 1 d PDU B -2
H8D_2 H 0.1980 -0.0570 0.1907 0.251 Uiso 0.13 1 calc PR B -2
H8E_2 H 0.0075 -0.0615 0.2142 0.251 Uiso 0.13 1 calc PR B -2
H8F_2 H 0.0678 -0.0962 0.1474 0.251 Uiso 0.13 1 calc PR B -2

loop_
_atom_site_aniso_label
_atom_site_aniso_U_11
_atom_site_aniso_U_22
_atom_site_aniso_U_33
_atom_site_aniso_U_23
_atom_site_aniso_U_13
_atom_site_aniso_U_12
Cu1 0.0486(12) 0.0120(8) 0.0142(8) 0.000 0.000 0.000
S1 0.114(2) 0.0613(14) 0.0719(16) 0.0048(11) 0.000 0.000
O1 0.262(13) 0.084(5) 0.037(3) -0.012(3) 0.000 0.000
N1 0.132(8) 0.053(4) 0.073(6) 0.002(4) 0.000 0.000
C1 0.154(12) 0.081(7) 0.071(6) 0.012(5) 0.000 0.000
C2 0.109(8) 0.084(6) 0.054(6) 0.016(5) 0.000 0.000
C3 0.32(2) 0.081(7) 0.051(6) 0.007(5) 0.000 0.000
C4 0.139(8) 0.106(6) 0.091(6) -0.019(5) 0.032(6) -0.035(6)
O1W 0.098(5) 0.089(5) 0.065(4) 0.000(3) 0.000 0.000
N1_1 0.049(7) 0.086(10) 0.066(6) -0.023(6) -0.013(8) 0.034(9)
C1_1 0.049(7) 0.086(10) 0.066(6) -0.023(6) -0.013(8) 0.034(9)
C2_1 0.049(7) 0.086(10) 0.066(6) -0.023(6) -0.013(8) 0.034(9)
C3_1 0.049(7) 0.086(10) 0.066(6) -0.023(6) -0.013(8) 0.034(9)
C4_1 0.049(7) 0.086(10) 0.066(6) -0.023(6) -0.013(8) 0.034(9)
C5_1 0.049(7) 0.086(10) 0.066(6) -0.023(6) -0.013(8) 0.034(9)
C6_1 0.049(7) 0.086(10) 0.066(6) -0.023(6) -0.013(8) 0.034(9)
C7_1 0.049(7) 0.086(10) 0.066(6) -0.023(6) -0.013(8) 0.034(9)
C8_1 0.049(7) 0.086(10) 0.066(6) -0.023(6) -0.013(8) 0.034(9)
N1_2 0.119(11) 0.324(15) 0.059(9) -0.023(11) -0.086(9) 0.110(12)
C1_2 0.119(11) 0.324(15) 0.059(9) -0.023(11) -0.086(9) 0.110(12)
C2_2 0.119(11) 0.324(15) 0.059(9) -0.023(11) -0.086(9) 0.110(12)
C3_2 0.119(11) 0.324(15) 0.059(9) -0.023(11) -0.086(9) 0.110(12)
C4_2 0.119(11) 0.324(15) 0.059(9) -0.023(11) -0.086(9) 0.110(12)
C5_2 0.119(11) 0.324(15) 0.059(9) -0.023(11) -0.086(9) 0.110(12)
C6_2 0.119(11) 0.324(15) 0.059(9) -0.023(11) -0.086(9) 0.110(12)
C7_2 0.119(11) 0.324(15) 0.059(9) -0.023(11) -0.086(9) 0.110(12)
C8_2 0.119(11) 0.324(15) 0.059(9) -0.023(11) -0.086(9) 0.110(12)

loop_
_atom_type_symbol
_atom_type_description
_atom_type_scat_dispersion_real
_atom_type_scat_dispersion_imag
_atom_type_scat_source
C C 0.0033 0.0016 'International Tables Vol C Tables 4.2.6.8 and 6.1.1.4'
H H 0.0000 0.0000 'International Tables Vol C Tables 4.2.6.8 and 6.1.1.4'
N N 0.0061 0.0033 'International Tables Vol C Tables 4.2.6.8 and 6.1.1.4'
O O 0.0106 0.0060 'International Tables Vol C Tables 4.2.6.8 and 6.1.1.4'
S S 0.1246 0.1234 'International Tables Vol C Tables 4.2.6.8 and 6.1.1.4'
Cu Cu 0.3201 1.2651 'International Tables Vol C Tables 4.2.6.8 and 6.1.1.4'

loop_
_geom_angle_atom_site_label_1
_geom_angle_atom_site_label_2
_geom_angle_atom_site_label_3
_geom_angle
_geom_angle_site_symmetry_1
_geom_angle_site_symmetry_3
_geom_angle_publ_flag
N1 Cu1 N1 85.2(5) 11_556 . ?
N1 Cu1 S1 86.2(3) 11_556 11_556 ?
N1 Cu1 S1 171.4(3) . 11_556 ?
N1 Cu1 S1 171.4(3) 11_556 . ?
N1 Cu1 S1 86.2(3) . . ?
S1 Cu1 S1 102.32(15) 11_556 . ?
C1 S1 Cu1 98.4(4) . . ?
C2 N1 C3 119.8(9) . . ?
C2 N1 Cu1 126.9(7) . . ?
C3 N1 Cu1 113.3(7) . . ?
C4 C1 C4 105.5(12) . 2 ?
C4 C1 C2 109.9(7) . . ?
C4 C1 C2 109.9(7) 2 . ?
C4 C1 S1 109.7(6) . . ?
C4 C1 S1 109.7(6) 2 . ?
C2 C1 S1 112.0(8) . . ?
N1 C2 O1 130.4(10) . . ?
N1 C2 C1 116.5(10) . . ?
O1 C2 C1 113.2(9) . . ?
C3 C3 N1 114.1(6) 11_556 . ?
C3 C3 H3A 109.0 11_556 . ?
N1 C3 H3A 108.3 . . ?
C1 C4 H4A 108.0 . . ?
C1 C4 H4B 112.0 . . ?
H4A C4 H4B 109.5 . . ?
C1 C4 H4C 108.4 . . ?
H4A C4 H4C 109.5 . . ?
H4B C4 H4C 109.5 . . ?
H1 O1W H2 96.7 . . ?
C1_1 N1_1 C7_1 109.7(4) . . ?
C1_1 N1_1 C5_1 109.5(4) . . ?
C7_1 N1_1 C5_1 109.6(4) . . ?
C1_1 N1_1 C3_1 109.3(4) . . ?
C7_1 N1_1 C3_1 109.4(4) . . ?
C5_1 N1_1 C3_1 109.3(4) . . ?
N1_1 C1_1 C2_1 116.6(5) . . ?
N1_1 C1_1 H1A_1 108.1 . . ?
C2_1 C1_1 H1A_1 108.1 . . ?
N1_1 C1_1 H1B_1 108.2 . . ?
C2_1 C1_1 H1B_1 108.2 . . ?
H1A_1 C1_1 H1B_1 107.3 . . ?
C1_1 C2_1 H2A_1 109.5 . . ?
C1_1 C2_1 H2B_1 109.4 . . ?
H2A_1 C2_1 H2B_1 109.5 . . ?
C1_1 C2_1 H2C_1 109.5 . . ?
H2A_1 C2_1 H2C_1 109.5 . . ?
H2B_1 C2_1 H2C_1 109.5 . . ?
N1_1 C3_1 C4_1 116.5(5) . . ?
N1_1 C3_1 H3B_1 108.2 . . ?
C4_1 C3_1 H3B_1 108.1 . . ?
N1_1 C3_1 H3C_1 108.2 . . ?
C4_1 C3_1 H3C_1 108.1 . . ?
H3B_1 C3_1 H3C_1 107.3 . . ?
C3_1 C4_1 H4D_1 109.5 . . ?
C3_1 C4_1 H4E_1 109.4 . . ?
H4D_1 C4_1 H4E_1 109.5 . . ?
C3_1 C4_1 H4F_1 109.5 . . ?
H4D_1 C4_1 H4F_1 109.5 . . ?
H4E_1 C4_1 H4F_1 109.5 . . ?
N1_1 C5_1 C6_1 116.7(5) . . ?
N1_1 C5_1 H5A_1 108.1 . . ?
C6_1 C5_1 H5A_1 108.2 . . ?
N1_1 C5_1 H5B_1 108.1 . . ?
C6_1 C5_1 H5B_1 108.1 . . ?
H5A_1 C5_1 H5B_1 107.3 . . ?
C5_1 C6_1 H6A_1 109.4 . . ?
C5_1 C6_1 H6B_1 109.5 . . ?
H6A_1 C6_1 H6B_1 109.5 . . ?
C5_1 C6_1 H6C_1 109.5 . . ?
H6A_1 C6_1 H6C_1 109.5 . . ?
H6B_1 C6_1 H6C_1 109.5 . . ?
N1_1 C7_1 C8_1 116.8(5) . . ?
N1_1 C7_1 H7A_1 108.1 . . ?
C8_1 C7_1 H7A_1 108.2 . . ?
N1_1 C7_1 H7B_1 108.1 . . ?
C8_1 C7_1 H7B_1 108.0 . . ?
H7A_1 C7_1 H7B_1 107.3 . . ?
C7_1 C8_1 H8A_1 109.5 . . ?
C7_1 C8_1 H8B_1 109.6 . . ?
H8A_1 C8_1 H8B_1 109.5 . . ?
C7_1 C8_1 H8C_1 109.4 . . ?
H8A_1 C8_1 H8C_1 109.5 . . ?
H8B_1 C8_1 H8C_1 109.5 . . ?
C7_2 N1_2 C5_2 109.5(4) . . ?
C7_2 N1_2 C3_2 109.4(4) . . ?
C5_2 N1_2 C3_2 109.3(4) . . ?
C7_2 N1_2 C1_2 109.7(4) . . ?
C5_2 N1_2 C1_2 109.4(4) . . ?
C3_2 N1_2 C1_2 109.4(4) . . ?
N1_2 C1_2 C2_2 117.0(5) . . ?
N1_2 C1_2 H1C_2 108.0 . . ?
C2_2 C1_2 H1C_2 108.2 . . ?
N1_2 C1_2 H1D_2 108.1 . . ?
C2_2 C1_2 H1D_2 107.9 . . ?
H1C_2 C1_2 H1D_2 107.3 . . ?
C1_2 C2_2 H2D_2 109.5 . . ?
C1_2 C2_2 H2E_2 109.7 . . ?
H2D_2 C2_2 H2E_2 109.5 . . ?
C1_2 C2_2 H2F_2 109.3 . . ?
H2D_2 C2_2 H2F_2 109.5 . . ?
H2E_2 C2_2 H2F_2 109.5 . . ?
N1_2 C3_2 C4_2 116.7(5) . . ?
N1_2 C3_2 H3D_2 107.9 . . ?
C4_2 C3_2 H3D_2 108.1 . . ?
N1_2 C3_2 H3E_2 108.3 . . ?
C4_2 C3_2 H3E_2 108.2 . . ?
H3D_2 C3_2 H3E_2 107.3 . . ?
C3_2 C4_2 H4G_2 109.4 . . ?
C3_2 C4_2 H4H_2 109.4 . . ?
H4G_2 C4_2 H4H_2 109.5 . . ?
C3_2 C4_2 H4I_2 109.6 . . ?
H4G_2 C4_2 H4I_2 109.5 . . ?
H4H_2 C4_2 H4I_2 109.5 . . ?
N1_2 C5_2 C6_2 116.8(5) . . ?
N1_2 C5_2 H5C_2 108.3 . . ?
C6_2 C5_2 H5C_2 107.6 . . ?
N1_2 C5_2 H5D_2 108.1 . . ?
C6_2 C5_2 H5D_2 108.5 . . ?
H5C_2 C5_2 H5D_2 107.3 . . ?
C5_2 C6_2 H6D_2 109.6 . . ?
C5_2 C6_2 H6E_2 109.0 . . ?
H6D_2 C6_2 H6E_2 109.5 . . ?
C5_2 C6_2 H6F_2 109.9 . . ?
H6D_2 C6_2 H6F_2 109.5 . . ?
H6E_2 C6_2 H6F_2 109.5 . . ?
N1_2 C7_2 C8_2 117.0(5) . . ?
N1_2 C7_2 H7C_2 107.8 . . ?
C8_2 C7_2 H7C_2 107.3 . . ?
N1_2 C7_2 H7D_2 108.0 . . ?
C8_2 C7_2 H7D_2 109.0 . . ?
H7C_2 C7_2 H7D_2 107.3 . . ?
C7_2 C8_2 H8D_2 109.2 . . ?
C7_2 C8_2 H8E_2 108.8 . . ?
H8D_2 C8_2 H8E_2 109.5 . . ?
C7_2 C8_2 H8F_2 110.4 . . ?
H8D_2 C8_2 H8F_2 109.5 . . ?
H8E_2 C8_2 H8F_2 109.5 . . ?

loop_
_geom_bond_atom_site_label_1
_geom_bond_atom_site_label_2
_geom_bond_distance
_geom_bond_site_symmetry_2
_geom_bond_publ_flag
Cu1 N1 1.940(8) 11_556 ?
Cu1 N1 1.940(8) . ?
Cu1 S1 2.233(3) 11_556 ?
Cu1 S1 2.233(3) . ?
S1 C1 1.825(13) . ?
O1 C2 1.272(13) . ?
N1 C2 1.214(12) . ?
N1 C3 1.482(16) . ?
C1 C4 1.441(12) . ?
C1 C4 1.442(12) 2 ?
C1 C2 1.571(14) . ?
C3 C3 1.41(2) 11_556 ?
C3 H3A 0.9600 . ?
C4 H4A 0.9600 . ?
C4 H4B 0.9598 . ?
C4 H4C 0.9600 . ?
O1W H1 0.8800 . ?
O1W H2 0.8799 . ?
N1_1 C1_1 1.495(4) . ?
N1_1 C7_1 1.494(4) . ?
N1_1 C5_1 1.496(4) . ?
N1_1 C3_1 1.497(4) . ?
C1_1 C2_1 1.501(5) . ?
C1_1 H1A_1 0.9900 . ?
C1_1 H1B_1 0.9900 . ?
C2_1 H2A_1 0.9800 . ?
C2_1 H2B_1 0.9800 . ?
C2_1 H2C_1 0.9800 . ?
C3_1 C4_1 1.500(5) . ?
C3_1 H3B_1 0.9900 . ?
C3_1 H3C_1 0.9900 . ?
C4_1 H4D_1 0.9800 . ?
C4_1 H4E_1 0.9800 . ?
C4_1 H4F_1 0.9800 . ?
C5_1 C6_1 1.499(5) . ?
C5_1 H5A_1 0.9900 . ?
C5_1 H5B_1 0.9900 . ?
C6_1 H6A_1 0.9800 . ?
C6_1 H6B_1 0.9800 . ?
C6_1 H6C_1 0.9800 . ?
C7_1 C8_1 1.500(5) . ?
C7_1 H7A_1 0.9900 . ?
C7_1 H7B_1 0.9900 . ?
C8_1 H8A_1 0.9800 . ?
C8_1 H8B_1 0.9800 . ?
C8_1 H8C_1 0.9800 . ?
N1_2 C7_2 1.494(4) . ?
N1_2 C5_2 1.496(4) . ?
N1_2 C3_2 1.497(4) . ?
N1_2 C1_2 1.494(4) . ?
C1_2 C2_2 1.499(5) . ?
C1_2 H1C_2 0.9900 . ?
C1_2 H1D_2 0.9900 . ?
C2_2 H2D_2 0.9800 . ?
C2_2 H2E_2 0.9800 . ?
C2_2 H2F_2 0.9800 . ?
C3_2 C4_2 1.499(5) . ?
C3_2 H3D_2 0.9900 . ?
C3_2 H3E_2 0.9900 . ?
C4_2 H4G_2 0.9800 . ?
C4_2 H4H_2 0.9800 . ?
C4_2 H4I_2 0.9800 . ?
C5_2 C6_2 1.500(5) . ?
C5_2 H5C_2 0.9900 . ?
C5_2 H5D_2 0.9900 . ?
C6_2 H6D_2 0.9800 . ?
C6_2 H6E_2 0.9800 . ?
C6_2 H6F_2 0.9800 . ?
C7_2 C8_2 1.498(5) . ?
C7_2 H7C_2 0.9900 . ?
C7_2 H7D_2 0.9900 . ?
C8_2 H8D_2 0.9800 . ?
C8_2 H8E_2 0.9800 . ?
C8_2 H8F_2 0.9800 . ?

loop_
_geom_torsion_atom_site_label_1
_geom_torsion_atom_site_label_2
_geom_torsion_atom_site_label_3
_geom_torsion_atom_site_label_4
_geom_torsion
_geom_torsion_site_symmetry_1
_geom_torsion_site_symmetry_2
_geom_torsion_site_symmetry_3
_geom_torsion_site_symmetry_4
_geom_torsion_publ_flag
N1 Cu1 S1 C1 0.000(1) 11_556 . . . ?
N1 Cu1 S1 C1 0.0 . . . . ?
S1 Cu1 S1 C1 180.0 11_556 . . . ?
N1 Cu1 N1 C2 180.0 11_556 . . . ?
S1 Cu1 N1 C2 180.000(2) 11_556 . . . ?
S1 Cu1 N1 C2 0.0 . . . . ?
N1 Cu1 N1 C3 0.0 11_556 . . . ?
S1 Cu1 N1 C3 0.000(3) 11_556 . . . ?
S1 Cu1 N1 C3 180.0 . . . . ?
Cu1 S1 C1 C4 -122.3(7) . . . . ?
Cu1 S1 C1 C4 122.3(7) . . . 2 ?
Cu1 S1 C1 C2 0.0 . . . . ?
C3 N1 C2 O1 0.000(1) . . . . ?
Cu1 N1 C2 O1 180.0 . . . . ?
C3 N1 C2 C1 180.0 . . . . ?
Cu1 N1 C2 C1 0.0 . . . . ?
C4 C1 C2 N1 122.2(8) . . . . ?
C4 C1 C2 N1 -122.2(8) 2 . . . ?
S1 C1 C2 N1 0.000(1) . . . . ?
C4 C1 C2 O1 -57.8(8) . . . . ?
C4 C1 C2 O1 57.8(8) 2 . . . ?
S1 C1 C2 O1 180.0 . . . . ?
C2 N1 C3 C3 180.0 . . . 11_556 ?
Cu1 N1 C3 C3 0.000(1) . . . 11_556 ?
C7_1 N1_1 C1_1 C2_1 -167(3) . . . . ?
C5_1 N1_1 C1_1 C2_1 73(3) . . . . ?
C3_1 N1_1 C1_1 C2_1 -47(3) . . . . ?
C1_1 N1_1 C3_1 C4_1 -57(3) . . . . ?
C7_1 N1_1 C3_1 C4_1 63(3) . . . . ?
C5_1 N1_1 C3_1 C4_1 -177(3) . . . . ?
C1_1 N1_1 C5_1 C6_1 69(3) . . . . ?
C7_1 N1_1 C5_1 C6_1 -51(3) . . . . ?
C3_1 N1_1 C5_1 C6_1 -171(3) . . . . ?
C1_1 N1_1 C7_1 C8_1 174(2) . . . . ?
C5_1 N1_1 C7_1 C8_1 -66(2) . . . . ?
C3_1 N1_1 C7_1 C8_1 54(2) . . . . ?
C7_2 N1_2 C1_2 C2_2 33(4) . . . . ?
C5_2 N1_2 C1_2 C2_2 153(4) . . . . ?
C3_2 N1_2 C1_2 C2_2 -87(4) . . . . ?
C7_2 N1_2 C3_2 C4_2 -106(3) . . . . ?
C5_2 N1_2 C3_2 C4_2 134(3) . . . . ?
C1_2 N1_2 C3_2 C4_2 14(3) . . . . ?
C7_2 N1_2 C5_2 C6_2 -18(3) . . . . ?
C3_2 N1_2 C5_2 C6_2 101(3) . . . . ?
C1_2 N1_2 C5_2 C6_2 -139(3) . . . . ?
C5_2 N1_2 C7_2 C8_2 -66(3) . . . . ?
C3_2 N1_2 C7_2 C8_2 174(3) . . . . ?
C1_2 N1_2 C7_2 C8_2 54(3) . . . . ?
